data_2234057
loop_
_publ_author_name
'Lu, De-dai'
'Zhang, Hu'
'Luo, Juan'
'Yang, Li-qiang'
'Duan, Peng-xue'

_publ_section_title
;
 2-[(3<i>R</i>,6<i>R</i>)-6-Methyl-2,5-dioxomorpholin-3-yl]-<i>N</i>-(propan-2-yl)acetamide
;
_journal_coeditor_code YK2036
_journal_issue 3
_journal_name_full 'Acta Crystallographica Section E'
_journal_page_first o896
_journal_paper_doi 10.1107/S1600536812007945
_journal_volume 68
_journal_year 2012
_chemical_formula_iupac 'C10 H16 N2 O4'
_chemical_formula_moiety 'C10 H16 N2 O4'
_chemical_formula_sum 'C10 H16 N2 O4'
_chemical_formula_weight 228.25
_chemical_name_systematic
;
2-[(3<i>R</i>,6<i>R</i>)-6-methyl-2,5-dioxomorpholin-3-yl]-
<i>N</i>-(propan-2-yl)acetamide
;
_space_group_IT_number 4
_symmetry_cell_setting monoclinic
_symmetry_space_group_name_Hall 'P 2yb'
_symmetry_space_group_name_H-M 'P 1 21 1'
_atom_sites_solution_hydrogens geom
_atom_sites_solution_primary direct
_atom_sites_solution_secondary difmap
_audit_creation_method SHELXL-97
_cell_angle_alpha 90.00
_cell_angle_beta 105.476(4)
_cell_angle_gamma 90.00
_cell_formula_units_Z 2
_cell_length_a 8.038(3)
_cell_length_b 5.678(2)
_cell_length_c 12.656(5)
_cell_measurement_reflns_used 2019
_cell_measurement_temperature 296(2)
_cell_measurement_theta_max 28.35
_cell_measurement_theta_min 2.63
_cell_volume 556.7(4)
_computing_cell_refinement 'SAINT (Bruker, 2009)'
_computing_data_collection 'APEX2 (Bruker, 2009)'
_computing_data_reduction 'SAINT (Bruker, 2009)'
_computing_molecular_graphics 'SHELXTL (Sheldrick, 2008)'
_computing_publication_material 'SHELXTL (Sheldrick, 2008)'
_computing_structure_refinement 'SHELXL97 (Sheldrick, 2008)'
_computing_structure_solution 'SHELXS97 (Sheldrick, 2008)'
_diffrn_ambient_temperature 296(2)
_diffrn_measured_fraction_theta_full 0.970
_diffrn_measured_fraction_theta_max 0.970
_diffrn_measurement_device_type 'Bruker APEXII CCD'
_diffrn_measurement_method '\f and \w scans'
_diffrn_radiation_monochromator graphite
_diffrn_radiation_source 'fine-focus sealed tube'
_diffrn_radiation_type MoK\a
_diffrn_radiation_wavelength 0.71073
_diffrn_reflns_av_R_equivalents 0.0260
_diffrn_reflns_av_sigmaI/netI 0.0259
_diffrn_reflns_limit_h_max 8
_diffrn_reflns_limit_h_min -9
_diffrn_reflns_limit_k_max 6
_diffrn_reflns_limit_k_min -6
_diffrn_reflns_limit_l_max 15
_diffrn_reflns_limit_l_min -15
_diffrn_reflns_number 3796
_diffrn_reflns_theta_full 25.50
_diffrn_reflns_theta_max 25.50
_diffrn_reflns_theta_min 2.63
_diffrn_standards_decay_% 0
_exptl_absorpt_coefficient_mu 0.106
_exptl_absorpt_correction_T_max 0.9751
_exptl_absorpt_correction_T_min 0.9710
_exptl_absorpt_correction_type multi-scan
_exptl_absorpt_process_details '(SADABS; Bruker, 2009)'
_exptl_crystal_colour colourless
_exptl_crystal_density_diffrn 1.362
_exptl_crystal_density_method 'not measured'
_exptl_crystal_description block
_exptl_crystal_F_000 244
_exptl_crystal_size_max 0.28
_exptl_crystal_size_mid 0.26
_exptl_crystal_size_min 0.24
_refine_diff_density_max 0.127
_refine_diff_density_min -0.127
_refine_ls_extinction_method none
_refine_ls_goodness_of_fit_ref 1.160
_refine_ls_hydrogen_treatment mixed
_refine_ls_matrix_type full
_refine_ls_number_parameters 153
_refine_ls_number_reflns 1111
_refine_ls_number_restraints 1
_refine_ls_restrained_S_all 1.159
_refine_ls_R_factor_all 0.0436
_refine_ls_R_factor_gt 0.0362
_refine_ls_shift/su_max 0.000
_refine_ls_shift/su_mean 0.000
_refine_ls_structure_factor_coef Fsqd
_refine_ls_weighting_details 'calc w=1/[\s^2^(Fo^2^)+(0.0381P)^2^+0.0663P] where P=(Fo^2^+2Fc^2^)/3'
_refine_ls_weighting_scheme calc
_refine_ls_wR_factor_gt 0.0818
_refine_ls_wR_factor_ref 0.0850
_reflns_number_gt 973
_reflns_number_total 1111
_reflns_threshold_expression I>2sigma(I)
_cod_data_source_file yk2036.cif
_cod_data_source_block I
_cod_original_cell_volume 556.6(3)
_cod_original_sg_symbol_H-M 'P 21'
_cod_database_code 2234057
_cod_database_fobs_code 2234057

loop_
_symmetry_equiv_pos_as_xyz
'x, y, z'
'-x, y+1/2, -z'

loop_
_atom_site_type_symbol
_atom_site_label
_atom_site_fract_x
_atom_site_fract_y
_atom_site_fract_z
_atom_site_U_iso_or_equiv
_atom_site_adp_type
_atom_site_calc_flag
_atom_site_refinement_flags
_atom_site_occupancy
_atom_site_symmetry_multiplicity
N N1 0.3090(3) 0.0143(5) 0.7877(2) 0.0396(6) Uani d . 1 1
H H1N 0.303(3) -0.121(7) 0.759(2) 0.041(9) Uiso d . 1 1
O O1 0.0310(2) 0.0204(5) 0.78753(18) 0.0587(6) Uani d . 1 1
C C2 0.1717(3) 0.1165(6) 0.8051(2) 0.0395(7) Uani d . 1 1
N N2 0.7140(3) -0.2115(4) 0.66322(19) 0.0384(6) Uani d . 1 1
H H2N 0.803(4) -0.138(6) 0.691(2) 0.041(9) Uiso d . 1 1
O O2 0.6493(2) 0.3811(4) 0.93137(16) 0.0480(6) Uani d . 1 1
C C3 0.1981(3) 0.3664(6) 0.8450(2) 0.0425(7) Uani d . 1 1
H H3A 0.1803 0.4699 0.7810 0.051 Uiso calc R 1 1
O O3 0.3725(2) 0.4038(4) 0.91393(15) 0.0426(5) Uani d . 1 1
O O4 0.4538(2) -0.3182(4) 0.67977(16) 0.0500(6) Uani d . 1 1
C C5 0.5079(3) 0.3148(5) 0.8859(2) 0.0343(7) Uani d . 1 1
C C6 0.4708(3) 0.1354(5) 0.7952(2) 0.0310(6) Uani d . 1 1
H H6A 0.4607 0.2184 0.7259 0.037 Uiso calc R 1 1
C C7 0.0782(4) 0.4419(7) 0.9102(3) 0.0641(11) Uani d . 1 1
H H7A 0.1023 0.6023 0.9332 0.096 Uiso calc R 1 1
H H7B 0.0939 0.3426 0.9735 0.096 Uiso calc R 1 1
H H7C -0.0388 0.4295 0.8659 0.096 Uiso calc R 1 1
C C8 0.6152(3) -0.0437(5) 0.8098(2) 0.0351(7) Uani d . 1 1
H H8A 0.7244 0.0380 0.8203 0.042 Uiso calc R 1 1
H H8B 0.6210 -0.1370 0.8749 0.042 Uiso calc R 1 1
C C9 0.5878(3) -0.2038(5) 0.7122(2) 0.0355(7) Uani d . 1 1
C C10 0.7090(3) -0.3549(6) 0.5672(2) 0.0409(7) Uani d . 1 1
H H10A 0.5898 -0.3578 0.5211 0.049 Uiso calc R 1 1
C C11 0.8204(5) -0.2421(7) 0.5025(3) 0.0704(11) Uani d . 1 1
H H11A 0.7822 -0.0836 0.4839 0.106 Uiso calc R 1 1
H H11B 0.8118 -0.3306 0.4366 0.106 Uiso calc R 1 1
H H11C 0.9384 -0.2403 0.5458 0.106 Uiso calc R 1 1
C C12 0.7629(5) -0.6010(7) 0.5983(3) 0.0634(10) Uani d . 1 1
H H12A 0.6895 -0.6672 0.6392 0.095 Uiso calc R 1 1
H H12B 0.8803 -0.6023 0.6424 0.095 Uiso calc R 1 1
H H12C 0.7538 -0.6927 0.5332 0.095 Uiso calc R 1 1

loop_
_atom_site_aniso_label
_atom_site_aniso_U_11
_atom_site_aniso_U_22
_atom_site_aniso_U_33
_atom_site_aniso_U_12
_atom_site_aniso_U_13
_atom_site_aniso_U_23
N1 0.0359(13) 0.0329(15) 0.0509(16) -0.0098(12) 0.0133(11) -0.0121(14)
O1 0.0304(11) 0.0629(16) 0.0810(15) -0.0155(11) 0.0121(10) -0.0133(14)
C2 0.0326(15) 0.0445(19) 0.0402(15) -0.0056(14) 0.0077(12) -0.0024(14)
N2 0.0345(13) 0.0397(15) 0.0424(14) -0.0085(12) 0.0127(11) -0.0152(12)
O2 0.0342(10) 0.0475(13) 0.0588(12) -0.0081(11) 0.0064(9) -0.0169(11)
C3 0.0330(14) 0.0476(19) 0.0453(17) -0.0025(15) 0.0073(12) -0.0029(15)
O3 0.0322(9) 0.0479(13) 0.0481(11) -0.0059(10) 0.0115(8) -0.0154(10)
O4 0.0389(11) 0.0542(15) 0.0574(13) -0.0152(11) 0.0138(9) -0.0229(12)
C5 0.0346(15) 0.0343(18) 0.0359(14) -0.0045(13) 0.0125(11) 0.0009(13)
C6 0.0299(13) 0.0330(16) 0.0305(14) -0.0062(12) 0.0088(10) -0.0015(13)
C7 0.0410(17) 0.077(3) 0.077(2) -0.0029(19) 0.0215(15) -0.028(2)
C8 0.0330(14) 0.0361(18) 0.0351(14) -0.0045(13) 0.0072(11) -0.0050(13)
C9 0.0340(14) 0.0340(17) 0.0375(15) -0.0004(13) 0.0077(11) -0.0011(14)
C10 0.0370(15) 0.0457(19) 0.0394(16) 0.0007(15) 0.0091(12) -0.0102(15)
C11 0.112(3) 0.051(2) 0.063(2) -0.001(2) 0.050(2) -0.003(2)
C12 0.091(3) 0.039(2) 0.069(2) 0.002(2) 0.035(2) -0.0075(19)

loop_
_atom_type_symbol
_atom_type_description
_atom_type_scat_dispersion_real
_atom_type_scat_dispersion_imag
_atom_type_scat_source
C C 0.0033 0.0016 'International Tables Vol C Tables 4.2.6.8 and 6.1.1.4'
H H 0.0000 0.0000 'International Tables Vol C Tables 4.2.6.8 and 6.1.1.4'
N N 0.0061 0.0033 'International Tables Vol C Tables 4.2.6.8 and 6.1.1.4'
O O 0.0106 0.0060 'International Tables Vol C Tables 4.2.6.8 and 6.1.1.4'

loop_
_geom_angle_atom_site_label_1
_geom_angle_atom_site_label_2
_geom_angle_atom_site_label_3
_geom_angle
C2 N1 C6 123.8(3)
C2 N1 H1N 121.1(19)
C6 N1 H1N 114.0(19)
O1 C2 N1 123.3(3)
O1 C2 C3 121.6(3)
N1 C2 C3 115.0(3)
C9 N2 C10 123.8(3)
C9 N2 H2N 118(2)
C10 N2 H2N 118(2)
O3 C3 C7 106.7(2)
O3 C3 C2 111.5(3)
C7 C3 C2 113.8(3)
O3 C3 H3A 108.2
C7 C3 H3A 108.2
C2 C3 H3A 108.2
C5 O3 C3 120.7(2)
O2 C5 O3 119.6(3)
O2 C5 C6 123.5(2)
O3 C5 C6 116.8(2)
N1 C6 C5 111.3(2)
N1 C6 C8 109.5(2)
C5 C6 C8 111.9(2)
N1 C6 H6A 108.0
C5 C6 H6A 108.0
C8 C6 H6A 108.0
C3 C7 H7A 109.5
C3 C7 H7B 109.5
H7A C7 H7B 109.5
C3 C7 H7C 109.5
H7A C7 H7C 109.5
H7B C7 H7C 109.5
C9 C8 C6 111.5(2)
C9 C8 H8A 109.3
C6 C8 H8A 109.3
C9 C8 H8B 109.3
C6 C8 H8B 109.3
H8A C8 H8B 108.0
O4 C9 N2 122.6(3)
O4 C9 C8 121.1(2)
N2 C9 C8 116.3(2)
N2 C10 C12 111.4(3)
N2 C10 C11 109.1(3)
C12 C10 C11 111.7(3)
N2 C10 H10A 108.2
C12 C10 H10A 108.2
C11 C10 H10A 108.2
C10 C11 H11A 109.5
C10 C11 H11B 109.5
H11A C11 H11B 109.5
C10 C11 H11C 109.5
H11A C11 H11C 109.5
H11B C11 H11C 109.5
C10 C12 H12A 109.5
C10 C12 H12B 109.5
H12A C12 H12B 109.5
C10 C12 H12C 109.5
H12A C12 H12C 109.5
H12B C12 H12C 109.5

loop_
_geom_bond_atom_site_label_1
_geom_bond_atom_site_label_2
_geom_bond_distance
N1 C2 1.317(4)
N1 C6 1.452(3)
N1 H1N 0.85(4)
O1 C2 1.222(3)
C2 C3 1.502(5)
N2 C9 1.323(3)
N2 C10 1.454(4)
N2 H2N 0.82(3)
O2 C5 1.190(3)
C3 O3 1.456(3)
C3 C7 1.489(4)
C3 H3A 0.9800
O3 C5 1.331(3)
O4 C9 1.231(3)
C5 C6 1.504(4)
C6 C8 1.517(4)
C6 H6A 0.9800
C7 H7A 0.9600
C7 H7B 0.9600
C7 H7C 0.9600
C8 C9 1.502(4)
C8 H8A 0.9700
C8 H8B 0.9700
C10 C12 1.485(5)
C10 C11 1.508(4)
C10 H10A 0.9800
C11 H11A 0.9600
C11 H11B 0.9600
C11 H11C 0.9600
C12 H12A 0.9600
C12 H12B 0.9600
C12 H12C 0.9600

loop_
_geom_hbond_atom_site_label_D
_geom_hbond_atom_site_label_H
_geom_hbond_atom_site_label_A
_geom_hbond_site_symmetry_A
_geom_hbond_distance_DH
_geom_hbond_distance_HA
_geom_hbond_distance_DA
_geom_hbond_angle_DHA
N1 H1N O4 . 0.85(4) 2.09(3) 2.763(4) 136(3)
N2 H2N O1 1_655 0.82(3) 2.11(3) 2.926(3) 170(3)

loop_
_geom_torsion_atom_site_label_1
_geom_torsion_atom_site_label_2
_geom_torsion_atom_site_label_3
_geom_torsion_atom_site_label_4
_geom_torsion
C6 N1 C2 O1 172.1(3)
C6 N1 C2 C3 -5.8(4)
O1 C2 C3 O3 149.0(3)
N1 C2 C3 O3 -33.1(3)
O1 C2 C3 C7 28.2(4)
N1 C2 C3 C7 -153.9(3)
C7 C3 O3 C5 168.1(3)
C2 C3 O3 C5 43.3(4)
C3 O3 C5 O2 166.4(3)
C3 O3 C5 C6 -12.6(4)
C2 N1 C6 C5 36.3(4)
C2 N1 C6 C8 160.4(2)
O2 C5 C6 N1 155.1(3)
O3 C5 C6 N1 -25.9(3)
O2 C5 C6 C8 32.4(4)
O3 C5 C6 C8 -148.7(2)
N1 C6 C8 C9 63.2(3)
C5 C6 C8 C9 -173.0(2)
C10 N2 C9 O4 -0.3(4)
C10 N2 C9 C8 -179.4(3)
C6 C8 C9 O4 -55.6(3)
C6 C8 C9 N2 123.5(3)
C9 N2 C10 C12 -83.3(3)
C9 N2 C10 C11 152.9(3)

loop_
_cod_related_entry_id
_cod_related_entry_database
_cod_related_entry_code
1 ChemSpider 30657557
